data_7021341
loop_
_publ_author_name
'Habata, Yoichi'
'Oyama, Yosuke'
'Ikeda, Mari'
'Kuwahara, Shunsuke'

_publ_section_title
;
 Argentivorous molecules with two kinds of aromatic side-arms:
 intramolecular competition between side-arms.
;
_journal_issue 23
_journal_name_full 'Dalton transactions (Cambridge, England : 2003)'
_journal_page_first 8212
_journal_page_last 8217
_journal_paper_doi 10.1039/c3dt00034f
_journal_volume 42
_journal_year 2013
_chemical_formula_sum 'C44 H51 Cu F10 N6 O7 S2'
_chemical_formula_weight 1093.57
_chemical_name_systematic
;
?
;
_space_group_IT_number 2
_symmetry_cell_setting triclinic
_symmetry_space_group_name_Hall '-P 1'
_symmetry_space_group_name_H-M 'P -1'
_atom_sites_solution_hydrogens geom
_atom_sites_solution_primary direct
_atom_sites_solution_secondary difmap
_audit_creation_method SHELXL-97
_cell_angle_alpha 108.029(3)
_cell_angle_beta 106.344(3)
_cell_angle_gamma 102.841(3)
_cell_formula_units_Z 2
_cell_length_a 11.7735(17)
_cell_length_b 13.944(2)
_cell_length_c 16.541(2)
_cell_measurement_temperature 90
_cell_volume 2331.1(6)
_computing_cell_refinement 'Bruker SMART'
_computing_data_collection 'Bruker SMART'
_computing_data_reduction 'Bruker SAINT'
_computing_molecular_graphics 'Bruker SHELXTL'
_computing_publication_material 'Bruker SHELXTL'
_computing_structure_refinement 'SHELXL-97 (Sheldrick, 1997)'
_computing_structure_solution 'SHELXS-97 (Sheldrick, 1990)'
_diffrn_ambient_temperature 90
_diffrn_detector_area_resol_mean 8.366
_diffrn_measured_fraction_theta_full 0.977
_diffrn_measured_fraction_theta_max 0.977
_diffrn_measurement_device_type 'CCD area detector'
_diffrn_measurement_method 'phi and omega scans'
_diffrn_radiation_monochromator graphite
_diffrn_radiation_source 'fine-focus sealed tube'
_diffrn_radiation_type MoK\a
_diffrn_radiation_wavelength 0.71073
_diffrn_reflns_av_R_equivalents 0.0397
_diffrn_reflns_av_sigmaI/netI 0.0891
_diffrn_reflns_limit_h_max 15
_diffrn_reflns_limit_h_min -15
_diffrn_reflns_limit_k_max 18
_diffrn_reflns_limit_k_min -9
_diffrn_reflns_limit_l_max 22
_diffrn_reflns_limit_l_min -22
_diffrn_reflns_number 16839
_diffrn_reflns_theta_full 28.36
_diffrn_reflns_theta_max 28.36
_diffrn_reflns_theta_min 1.40
_exptl_absorpt_coefficient_mu 0.656
_exptl_absorpt_correction_T_max 0.9104
_exptl_absorpt_correction_T_min 0.8336
_exptl_absorpt_correction_type empirical
_exptl_absorpt_process_details 'SADABS, Sheldrick, 1996'
_exptl_crystal_colour blue
_exptl_crystal_density_diffrn 1.558
_exptl_crystal_density_method 'not measured'
_exptl_crystal_description block
_exptl_crystal_F_000 1128
_exptl_crystal_size_max 0.29
_exptl_crystal_size_mid 0.24
_exptl_crystal_size_min 0.15
_refine_diff_density_max 1.421
_refine_diff_density_min -0.986
_refine_diff_density_rms 0.133
_refine_ls_extinction_method none
_refine_ls_goodness_of_fit_ref 1.024
_refine_ls_hydrogen_treatment constr
_refine_ls_matrix_type full
_refine_ls_number_parameters 635
_refine_ls_number_reflns 11391
_refine_ls_number_restraints 0
_refine_ls_restrained_S_all 1.024
_refine_ls_R_factor_all 0.1011
_refine_ls_R_factor_gt 0.0641
_refine_ls_shift/su_max 0.001
_refine_ls_shift/su_mean 0.000
_refine_ls_structure_factor_coef Fsqd
_refine_ls_weighting_details 'calc w=1/[\s^2^(Fo^2^)+(0.0998P)^2^+0.0000P] where P=(Fo^2^+2Fc^2^)/3'
_refine_ls_weighting_scheme calc
_refine_ls_wR_factor_gt 0.1603
_refine_ls_wR_factor_ref 0.1821
_reflns_number_gt 7743
_reflns_number_total 11391
_reflns_threshold_expression >2sigma(I)
_cod_data_source_file c3dt00034f.txt
_cod_data_source_block 2_CuOTf2
_cod_depositor_comments
;
The following automatic conversions were performed:

'_symmetry_cell_setting' value 'Triclinic' changed to 'triclinic'
according to /home/saulius/struct/CIF-dictionaries/cif_core.dic
dictionary named 'cif_core.dic' version 2.4.2 from 2011-04-26.

Automatic conversion script
Id: cif_fix_values 1891 2012-01-12 08:04:46Z andrius 
;
_cod_original_sg_symbol_H-M P-1
_cod_database_code 7021341

loop_
_symmetry_equiv_pos_as_xyz
'x, y, z'
'-x, -y, -z'

loop_
_atom_site_label
_atom_site_type_symbol
_atom_site_fract_x
_atom_site_fract_y
_atom_site_fract_z
_atom_site_U_iso_or_equiv
_atom_site_adp_type
_atom_site_occupancy
_atom_site_symmetry_multiplicity
_atom_site_calc_flag
_atom_site_refinement_flags
O7 O 0.9557(8) 0.4290(9) 0.4578(5) 0.191(5) Uani 1 1 d .
C3 C 0.3904(3) -0.0118(3) 0.0975(2) 0.0168(7) Uani 1 1 d .
H3A H 0.3468 -0.0618 0.0321 0.020 Uiso 1 1 calc R
H3B H 0.4320 -0.0494 0.1319 0.020 Uiso 1 1 calc R
C16 C 0.2211(3) 0.0670(3) 0.0770(2) 0.0148(7) Uani 1 1 d .
H16A H 0.2753 0.1386 0.0875 0.018 Uiso 1 1 calc R
H16B H 0.1526 0.0772 0.0986 0.018 Uiso 1 1 calc R
C17 C 0.1635(3) -0.0008(3) -0.0252(2) 0.0161(7) Uani 1 1 d .
C18 C 0.0674(3) -0.0998(3) -0.0632(2) 0.0167(7) Uani 1 1 d .
H18 H 0.0367 -0.1264 -0.0242 0.020 Uiso 1 1 calc R
C8 C 0.4222(3) 0.0435(3) 0.3986(2) 0.0174(7) Uani 1 1 d .
H8A H 0.4055 -0.0280 0.4012 0.021 Uiso 1 1 calc R
H8B H 0.4166 0.0935 0.4536 0.021 Uiso 1 1 calc R
C1 C 0.2846(3) -0.0701(3) 0.2391(2) 0.0176(7) Uani 1 1 d .
H1A H 0.2270 -0.1231 0.2506 0.021 Uiso 1 1 calc R
H1B H 0.3587 -0.0922 0.2381 0.021 Uiso 1 1 calc R
C19 C 0.0158(3) -0.1602(3) -0.1577(2) 0.0178(7) Uani 1 1 d .
H19 H -0.0489 -0.2277 -0.1820 0.021 Uiso 1 1 calc R
C31 C 0.5723(3) 0.2742(3) 0.4594(2) 0.0170(7) Uani 1 1 d .
H31A H 0.4861 0.2617 0.4592 0.020 Uiso 1 1 calc R
H31B H 0.5970 0.3403 0.4485 0.020 Uiso 1 1 calc R
C21 C 0.1511(3) -0.0236(3) -0.1795(2) 0.0178(7) Uani 1 1 d .
H21 H 0.1794 0.0039 -0.2189 0.021 Uiso 1 1 calc R
C2 C 0.2182(3) -0.0682(3) 0.1471(2) 0.0181(7) Uani 1 1 d .
H2A H 0.2016 -0.1372 0.0973 0.022 Uiso 1 1 calc R
H2B H 0.1364 -0.0586 0.1440 0.022 Uiso 1 1 calc R
C32 C 0.6607(3) 0.2923(3) 0.5534(2) 0.0163(7) Uani 1 1 d .
C22 C 0.2041(3) 0.0368(3) -0.0851(2) 0.0168(7) Uani 1 1 d .
H22 H 0.2686 0.1043 -0.0610 0.020 Uiso 1 1 calc R
C24 C 0.5742(3) 0.2805(3) 0.2059(2) 0.0152(7) Uani 1 1 d .
H24A H 0.6029 0.3321 0.2702 0.018 Uiso 1 1 calc R
H24B H 0.4970 0.2889 0.1698 0.018 Uiso 1 1 calc R
C25 C 0.6749(3) 0.3080(3) 0.1685(2) 0.0164(7) Uani 1 1 d .
C30 C 0.8021(3) 0.3523(3) 0.2262(3) 0.0206(7) Uani 1 1 d .
H30 H 0.8265 0.3691 0.2901 0.025 Uiso 1 1 calc R
C26 C 0.6415(3) 0.2888(3) 0.0754(2) 0.0195(7) Uani 1 1 d .
H26 H 0.5557 0.2617 0.0353 0.023 Uiso 1 1 calc R
C6 C 0.6850(3) 0.2085(3) 0.3587(2) 0.0178(7) Uani 1 1 d .
H6A H 0.7517 0.1892 0.3951 0.021 Uiso 1 1 calc R
H6B H 0.7174 0.2865 0.3746 0.021 Uiso 1 1 calc R
C33 C 0.7912(3) 0.3309(3) 0.5796(2) 0.0222(8) Uani 1 1 d .
H33 H 0.8261 0.3461 0.5378 0.027 Uiso 1 1 calc R
C37 C 0.6120(3) 0.2734(3) 0.6170(2) 0.0183(7) Uani 1 1 d .
H37 H 0.5235 0.2473 0.6005 0.022 Uiso 1 1 calc R
C9 C 0.2186(3) 0.0679(3) 0.3342(2) 0.0172(7) Uani 1 1 d .
H9A H 0.1595 0.0670 0.2776 0.021 Uiso 1 1 calc R
H9B H 0.2528 0.1424 0.3810 0.021 Uiso 1 1 calc R
C23 C 0.0026(3) -0.1913(3) -0.3192(2) 0.0210(7) Uani 1 1 d .
H23A H 0.0199 -0.1457 -0.3521 0.031 Uiso 1 1 calc R
H23B H -0.0885 -0.2251 -0.3395 0.031 Uiso 1 1 calc R
H23C H 0.0412 -0.2468 -0.3320 0.031 Uiso 1 1 calc R
C20 C 0.0572(3) -0.1235(3) -0.2171(2) 0.0174(7) Uani 1 1 d .
C7 C 0.5532(3) 0.0823(3) 0.3984(2) 0.0178(7) Uani 1 1 d .
H7A H 0.6171 0.0966 0.4583 0.021 Uiso 1 1 calc R
H7B H 0.5640 0.0266 0.3498 0.021 Uiso 1 1 calc R
C5 C 0.6520(3) 0.1478(3) 0.2580(2) 0.0179(7) Uani 1 1 d .
H5A H 0.7251 0.1709 0.2416 0.022 Uiso 1 1 calc R
H5B H 0.6306 0.0701 0.2437 0.022 Uiso 1 1 calc R
C10 C 0.1462(3) -0.0039(3) 0.3682(2) 0.0179(7) Uani 1 1 d .
C15 C 0.0448(3) -0.0956(3) 0.3057(2) 0.0195(7) Uani 1 1 d .
H15 H 0.0174 -0.1126 0.2416 0.023 Uiso 1 1 calc R
C36 C 0.6926(4) 0.2927(3) 0.7047(2) 0.0202(7) Uani 1 1 d .
H36 H 0.6581 0.2809 0.7477 0.024 Uiso 1 1 calc R
C35 C 0.8225(4) 0.3288(3) 0.7302(2) 0.0222(8) Uani 1 1 d .
C29 C 0.8920(3) 0.3715(3) 0.1891(3) 0.0237(8) Uani 1 1 d .
C38 C 0.9103(4) 0.3503(3) 0.8248(2) 0.0293(9) Uani 1 1 d .
H38A H 0.8612 0.3350 0.8611 0.044 Uiso 1 1 calc R
H38B H 0.9649 0.4256 0.8549 0.044 Uiso 1 1 calc R
H38C H 0.9621 0.3042 0.8199 0.044 Uiso 1 1 calc R
C11 C 0.1823(3) 0.0207(3) 0.4620(2) 0.0202(7) Uani 1 1 d .
H11 H 0.2498 0.0842 0.5052 0.024 Uiso 1 1 calc R
C14 C -0.0152(3) -0.1614(3) 0.3405(3) 0.0248(8) Uani 1 1 d .
C39 C 0.7638(4) 0.5521(3) 0.9660(3) 0.0239(8) Uani 1 1 d .
C13 C 0.0188(4) -0.1412(3) 0.4324(3) 0.0272(9) Uani 1 1 d .
H13 H -0.0238 -0.1880 0.4540 0.033 Uiso 1 1 calc R
C28 C 0.8634(4) 0.3507(3) 0.0972(3) 0.0251(8) Uani 1 1 d .
H28 H 0.9266 0.3634 0.0729 0.030 Uiso 1 1 calc R
C40 C 0.3477(4) 0.3964(4) 0.6713(3) 0.0329(10) Uani 1 1 d .
C12 C 0.1189(3) -0.0484(3) 0.4911(3) 0.0236(8) Uani 1 1 d .
C27 C 0.7368(4) 0.3101(3) 0.0430(3) 0.0235(8) Uani 1 1 d .
C4 C 0.4877(3) 0.0862(3) 0.1064(2) 0.0187(7) Uani 1 1 d .
H4A H 0.5556 0.0657 0.0893 0.022 Uiso 1 1 calc R
H4B H 0.4482 0.1168 0.0640 0.022 Uiso 1 1 calc R
C34 C 0.8704(3) 0.3473(3) 0.6664(2) 0.0225(8) Uani 1 1 d .
H34 H 0.9589 0.3715 0.6825 0.027 Uiso 1 1 calc R
C42 C 0.3313(3) 0.3419(3) 0.3089(2) 0.0181(7) Uani 1 1 d .
C41 C 0.3080(4) 0.4432(3) 0.3395(3) 0.0268(8) Uani 1 1 d .
H41A H 0.2426 0.4352 0.3651 0.040 Uiso 1 1 calc R
H41B H 0.2802 0.4631 0.2873 0.040 Uiso 1 1 calc R
H41C H 0.3857 0.4994 0.3867 0.040 Uiso 1 1 calc R
C44 C 0.4171(3) 0.2076(3) 0.8176(3) 0.0240(8) Uani 1 1 d .
C43 C 0.3984(4) 0.3041(3) 0.8680(3) 0.0308(9) Uani 1 1 d .
H43A H 0.3958 0.3032 0.9265 0.046 Uiso 1 1 calc R
H43B H 0.3188 0.3074 0.8317 0.046 Uiso 1 1 calc R
H43C H 0.4679 0.3669 0.8798 0.046 Uiso 1 1 calc R
Cu1 Cu 0.41663(4) 0.13405(3) 0.26296(3) 0.01263(12) Uani 1 1 d .
F4 F 1.01434(19) 0.41166(19) 0.24580(17) 0.0321(6) Uani 1 1 d .
F2 F -0.1133(2) -0.2511(2) 0.27996(17) 0.0388(6) Uani 1 1 d .
F6 F 0.7206(3) 0.5428(2) 1.0303(2) 0.0511(8) Uani 1 1 d .
F5 F 0.8675(2) 0.5248(2) 0.98070(17) 0.0373(6) Uani 1 1 d .
F7 F 0.6783(2) 0.47760(19) 0.88514(17) 0.0372(6) Uani 1 1 d .
F8 F 0.4708(3) 0.4512(3) 0.7102(2) 0.0614(9) Uani 1 1 d .
F10 F 0.3332(4) 0.2962(2) 0.6643(2) 0.0629(10) Uani 1 1 d .
F9 F 0.2966(2) 0.43862(19) 0.72960(15) 0.0323(6) Uani 1 1 d .
F1 F 0.1559(2) -0.0249(2) 0.58292(15) 0.0324(6) Uani 1 1 d .
N2 N 0.2982(3) 0.0219(2) 0.13460(19) 0.0150(6) Uani 1 1 d .
N1 N 0.3258(3) 0.0370(2) 0.31369(19) 0.0161(6) Uani 1 1 d .
N4 N 0.5702(3) 0.1815(2) 0.38136(18) 0.0154(6) Uani 1 1 d .
N3 N 0.5422(3) 0.1685(2) 0.20316(19) 0.0155(6) Uani 1 1 d .
N5 N 0.3501(3) 0.2636(2) 0.2856(2) 0.0179(6) Uani 1 1 d .
N6 N 0.4323(3) 0.1312(3) 0.7781(3) 0.0345(8) Uani 1 1 d .
O1 O 0.6739(2) 0.7002(2) 0.95121(19) 0.0268(6) Uani 1 1 d .
O2 O 0.8349(3) 0.6753(3) 0.8899(2) 0.0404(8) Uani 1 1 d .
O3 O 0.8905(3) 0.7536(2) 1.0546(2) 0.0410(8) Uani 1 1 d .
O4 O 0.3104(3) 0.5115(2) 0.5794(2) 0.0435(8) Uani 1 1 d .
O5 O 0.3368(4) 0.3435(3) 0.5059(2) 0.0628(12) Uani 1 1 d .
O6 O 0.1470(3) 0.3454(3) 0.5341(2) 0.0649(13) Uani 1 1 d .
S1 S 0.79465(8) 0.68538(7) 0.96565(6) 0.0216(2) Uani 1 1 d .
S2 S 0.27840(10) 0.39979(8) 0.55980(7) 0.0307(2) Uani 1 1 d .
F3 F 0.7031(2) 0.28996(19) -0.04828(15) 0.0307(5) Uani 1 1 d .

loop_
_atom_site_aniso_label
_atom_site_aniso_U_11
_atom_site_aniso_U_22
_atom_site_aniso_U_33
_atom_site_aniso_U_23
_atom_site_aniso_U_13
_atom_site_aniso_U_12
O7 0.145(8) 0.326(14) 0.127(7) 0.100(7) 0.077(6) 0.076(8)
C3 0.0206(16) 0.0154(17) 0.0151(16) 0.0060(13) 0.0066(13) 0.0074(14)
C16 0.0164(15) 0.0150(16) 0.0129(15) 0.0069(13) 0.0036(12) 0.0059(13)
C17 0.0179(16) 0.0156(17) 0.0164(16) 0.0071(14) 0.0054(13) 0.0092(14)
C18 0.0153(15) 0.0193(18) 0.0168(16) 0.0088(14) 0.0056(13) 0.0066(14)
C8 0.0220(17) 0.0189(18) 0.0189(17) 0.0130(14) 0.0101(14) 0.0102(15)
C1 0.0208(17) 0.0136(16) 0.0239(18) 0.0094(14) 0.0126(14) 0.0077(14)
C19 0.0120(15) 0.0166(17) 0.0221(17) 0.0073(14) 0.0043(13) 0.0032(13)
C31 0.0205(17) 0.0129(16) 0.0170(16) 0.0067(14) 0.0046(13) 0.0066(14)
C21 0.0189(16) 0.0219(18) 0.0190(16) 0.0115(15) 0.0098(13) 0.0102(14)
C2 0.0176(16) 0.0136(17) 0.0213(17) 0.0064(14) 0.0070(13) 0.0035(14)
C32 0.0250(17) 0.0109(16) 0.0128(15) 0.0048(13) 0.0061(13) 0.0069(14)
C22 0.0171(16) 0.0146(17) 0.0190(16) 0.0085(14) 0.0056(13) 0.0052(14)
C24 0.0152(15) 0.0131(16) 0.0209(16) 0.0102(14) 0.0088(13) 0.0040(13)
C25 0.0177(16) 0.0133(16) 0.0218(17) 0.0094(14) 0.0093(13) 0.0057(13)
C30 0.0216(17) 0.0149(17) 0.0240(18) 0.0090(15) 0.0061(14) 0.0056(14)
C26 0.0237(18) 0.0163(17) 0.0235(18) 0.0131(15) 0.0104(14) 0.0066(15)
C6 0.0161(16) 0.0157(17) 0.0189(17) 0.0051(14) 0.0050(13) 0.0050(14)
C33 0.0276(19) 0.0182(18) 0.0194(17) 0.0080(15) 0.0083(15) 0.0053(15)
C37 0.0256(18) 0.0142(17) 0.0155(16) 0.0065(14) 0.0063(14) 0.0084(14)
C9 0.0180(16) 0.0183(17) 0.0202(17) 0.0097(14) 0.0106(13) 0.0078(14)
C23 0.0212(17) 0.0222(19) 0.0162(16) 0.0051(15) 0.0050(13) 0.0077(15)
C20 0.0183(16) 0.0200(18) 0.0162(16) 0.0079(14) 0.0068(13) 0.0093(14)
C7 0.0200(17) 0.0139(17) 0.0199(17) 0.0082(14) 0.0055(13) 0.0072(14)
C5 0.0167(16) 0.0175(17) 0.0232(18) 0.0109(15) 0.0081(13) 0.0076(14)
C10 0.0229(17) 0.0207(18) 0.0215(17) 0.0151(15) 0.0133(14) 0.0124(15)
C15 0.0213(17) 0.0219(19) 0.0216(17) 0.0111(15) 0.0125(14) 0.0095(15)
C36 0.036(2) 0.0129(17) 0.0146(16) 0.0073(14) 0.0087(14) 0.0110(15)
C35 0.039(2) 0.0125(17) 0.0130(16) 0.0045(14) 0.0066(15) 0.0091(16)
C29 0.0189(17) 0.0129(17) 0.040(2) 0.0108(16) 0.0113(16) 0.0048(14)
C38 0.039(2) 0.024(2) 0.0167(18) 0.0058(16) 0.0024(16) 0.0089(18)
C11 0.0216(17) 0.0223(19) 0.0202(17) 0.0098(15) 0.0112(14) 0.0077(15)
C14 0.0221(18) 0.022(2) 0.030(2) 0.0106(17) 0.0113(15) 0.0046(16)
C39 0.035(2) 0.0188(19) 0.0230(18) 0.0100(16) 0.0140(16) 0.0135(17)
C13 0.028(2) 0.029(2) 0.037(2) 0.0205(19) 0.0202(17) 0.0118(17)
C28 0.0267(19) 0.0192(19) 0.040(2) 0.0161(17) 0.0225(17) 0.0086(16)
C40 0.046(3) 0.030(2) 0.037(2) 0.0185(19) 0.025(2) 0.019(2)
C12 0.0243(18) 0.033(2) 0.0241(18) 0.0161(17) 0.0148(15) 0.0152(17)
C27 0.033(2) 0.0163(18) 0.0282(19) 0.0114(16) 0.0189(16) 0.0082(16)
C4 0.0221(17) 0.0186(18) 0.0161(16) 0.0059(14) 0.0092(13) 0.0075(14)
C34 0.0224(18) 0.0189(18) 0.0217(18) 0.0056(15) 0.0040(14) 0.0078(15)
C42 0.0207(17) 0.0206(19) 0.0166(16) 0.0102(15) 0.0084(13) 0.0076(15)
C41 0.035(2) 0.0163(18) 0.034(2) 0.0101(17) 0.0161(18) 0.0130(17)
C44 0.0202(17) 0.027(2) 0.028(2) 0.0153(17) 0.0071(15) 0.0090(16)
C43 0.036(2) 0.035(2) 0.030(2) 0.0154(19) 0.0157(17) 0.0189(19)
Cu1 0.0147(2) 0.0126(2) 0.0126(2) 0.00683(16) 0.00579(15) 0.00477(16)
F4 0.0159(10) 0.0256(13) 0.0474(15) 0.0116(11) 0.0086(10) 0.0017(9)
F2 0.0298(13) 0.0345(14) 0.0415(14) 0.0136(12) 0.0135(11) -0.0060(11)
F6 0.099(2) 0.0434(16) 0.0559(18) 0.0397(15) 0.0560(18) 0.0439(17)
F5 0.0421(14) 0.0315(14) 0.0374(14) 0.0110(11) 0.0076(11) 0.0243(12)
F7 0.0370(14) 0.0206(12) 0.0367(14) 0.0047(11) 0.0011(11) 0.0045(11)
F8 0.0365(16) 0.103(3) 0.0537(18) 0.0415(19) 0.0169(14) 0.0252(17)
F10 0.131(3) 0.0469(18) 0.0602(19) 0.0379(16) 0.068(2) 0.056(2)
F9 0.0482(15) 0.0309(13) 0.0254(12) 0.0127(10) 0.0204(11) 0.0167(12)
F1 0.0402(13) 0.0424(15) 0.0260(12) 0.0217(11) 0.0194(10) 0.0143(12)
N2 0.0180(14) 0.0110(13) 0.0165(14) 0.0063(11) 0.0058(11) 0.0058(11)
N1 0.0205(14) 0.0149(14) 0.0178(14) 0.0089(12) 0.0105(11) 0.0074(12)
N4 0.0199(14) 0.0129(14) 0.0129(13) 0.0038(11) 0.0048(11) 0.0080(12)
N3 0.0177(14) 0.0112(14) 0.0198(14) 0.0089(12) 0.0065(11) 0.0059(11)
N5 0.0200(14) 0.0176(15) 0.0190(14) 0.0096(12) 0.0081(12) 0.0074(12)
N6 0.036(2) 0.029(2) 0.041(2) 0.0149(17) 0.0132(17) 0.0168(17)
O1 0.0272(14) 0.0245(15) 0.0339(15) 0.0168(12) 0.0111(12) 0.0111(12)
O2 0.0442(18) 0.048(2) 0.0483(19) 0.0322(17) 0.0301(16) 0.0168(16)
O3 0.0423(18) 0.0259(16) 0.0354(17) 0.0055(14) -0.0074(14) 0.0147(14)
O4 0.066(2) 0.0258(16) 0.0301(16) 0.0165(14) 0.0123(15) -0.0005(16)
O5 0.111(3) 0.068(3) 0.045(2) 0.031(2) 0.057(2) 0.048(3)
O6 0.054(2) 0.069(3) 0.0275(17) 0.0061(18) 0.0045(16) -0.028(2)
S1 0.0222(4) 0.0182(4) 0.0240(5) 0.0109(4) 0.0059(3) 0.0059(4)
S2 0.0419(6) 0.0232(5) 0.0212(5) 0.0070(4) 0.0147(4) -0.0005(4)
F3 0.0456(14) 0.0307(13) 0.0277(12) 0.0170(11) 0.0243(11) 0.0137(11)

loop_
_atom_type_symbol
_atom_type_description
_atom_type_scat_dispersion_real
_atom_type_scat_dispersion_imag
_atom_type_scat_source
C C 0.0033 0.0016 'International Tables Vol C Tables 4.2.6.8 and 6.1.1.4'
H H 0.0000 0.0000 'International Tables Vol C Tables 4.2.6.8 and 6.1.1.4'
N N 0.0061 0.0033 'International Tables Vol C Tables 4.2.6.8 and 6.1.1.4'
O O 0.0106 0.0060 'International Tables Vol C Tables 4.2.6.8 and 6.1.1.4'
F F 0.0171 0.0103 'International Tables Vol C Tables 4.2.6.8 and 6.1.1.4'
S S 0.1246 0.1234 'International Tables Vol C Tables 4.2.6.8 and 6.1.1.4'
Cu Cu 0.3201 1.2651 'International Tables Vol C Tables 4.2.6.8 and 6.1.1.4'

loop_
_geom_angle_atom_site_label_1
_geom_angle_atom_site_label_2
_geom_angle_atom_site_label_3
_geom_angle
N2 C3 C4 109.1(3)
N2 C3 H3A 109.9
C4 C3 H3A 109.9
N2 C3 H3B 109.9
C4 C3 H3B 109.9
H3A C3 H3B 108.3
N2 C16 C17 115.3(3)
N2 C16 H16A 108.5
C17 C16 H16A 108.5
N2 C16 H16B 108.5
C17 C16 H16B 108.5
H16A C16 H16B 107.5
C18 C17 C22 117.9(3)
C18 C17 C16 122.2(3)
C22 C17 C16 119.9(3)
C19 C18 C17 120.8(3)
C19 C18 H18 119.6
C17 C18 H18 119.6
N1 C8 C7 110.1(3)
N1 C8 H8A 109.6
C7 C8 H8A 109.6
N1 C8 H8B 109.6
C7 C8 H8B 109.6
H8A C8 H8B 108.2
N1 C1 C2 110.6(3)
N1 C1 H1A 109.5
C2 C1 H1A 109.5
N1 C1 H1B 109.5
C2 C1 H1B 109.5
H1A C1 H1B 108.1
C20 C19 C18 121.3(3)
C20 C19 H19 119.4
C18 C19 H19 119.4
N4 C31 C32 114.5(3)
N4 C31 H31A 108.6
C32 C31 H31A 108.6
N4 C31 H31B 108.6
C32 C31 H31B 108.6
H31A C31 H31B 107.6
C22 C21 C20 121.0(3)
C22 C21 H21 119.5
C20 C21 H21 119.5
N2 C2 C1 110.0(3)
N2 C2 H2A 109.7
C1 C2 H2A 109.7
N2 C2 H2B 109.7
C1 C2 H2B 109.7
H2A C2 H2B 108.2
C37 C32 C33 118.6(3)
C37 C32 C31 119.9(3)
C33 C32 C31 121.4(3)
C21 C22 C17 120.9(3)
C21 C22 H22 119.5
C17 C22 H22 119.5
N3 C24 C25 113.8(3)
N3 C24 H24A 108.8
C25 C24 H24A 108.8
N3 C24 H24B 108.8
C25 C24 H24B 108.8
H24A C24 H24B 107.7
C30 C25 C26 119.1(3)
C30 C25 C24 120.7(3)
C26 C25 C24 120.2(3)
C29 C30 C25 119.3(3)
C29 C30 H30 120.4
C25 C30 H30 120.4
C27 C26 C25 118.4(3)
C27 C26 H26 120.8
C25 C26 H26 120.8
N4 C6 C5 109.5(3)
N4 C6 H6A 109.8
C5 C6 H6A 109.8
N4 C6 H6B 109.8
C5 C6 H6B 109.8
H6A C6 H6B 108.2
C34 C33 C32 120.3(3)
C34 C33 H33 119.8
C32 C33 H33 119.8
C36 C37 C32 120.4(3)
C36 C37 H37 119.8
C32 C37 H37 119.8
N1 C9 C10 114.4(3)
N1 C9 H9A 108.7
C10 C9 H9A 108.7
N1 C9 H9B 108.7
C10 C9 H9B 108.7
H9A C9 H9B 107.6
C20 C23 H23A 109.5
C20 C23 H23B 109.5
H23A C23 H23B 109.5
C20 C23 H23C 109.5
H23A C23 H23C 109.5
H23B C23 H23C 109.5
C19 C20 C21 118.0(3)
C19 C20 C23 120.6(3)
C21 C20 C23 121.3(3)
N4 C7 C8 109.0(3)
N4 C7 H7A 109.9
C8 C7 H7A 109.9
N4 C7 H7B 109.9
C8 C7 H7B 109.9
H7A C7 H7B 108.3
N3 C5 C6 109.6(3)
N3 C5 H5A 109.7
C6 C5 H5A 109.7
N3 C5 H5B 109.7
C6 C5 H5B 109.7
H5A C5 H5B 108.2
C15 C10 C11 120.0(3)
C15 C10 C9 120.0(3)
C11 C10 C9 120.0(3)
C10 C15 C14 117.6(3)
C10 C15 H15 121.2
C14 C15 H15 121.2
C35 C36 C37 121.1(3)
C35 C36 H36 119.4
C37 C36 H36 119.4
C36 C35 C34 118.2(3)
C36 C35 C38 121.6(3)
C34 C35 C38 120.2(4)
F4 C29 C28 118.4(3)
F4 C29 C30 118.1(4)
C28 C29 C30 123.5(3)
C35 C38 H38A 109.5
C35 C38 H38B 109.5
H38A C38 H38B 109.5
C35 C38 H38C 109.5
H38A C38 H38C 109.5
H38B C38 H38C 109.5
C12 C11 C10 119.0(3)
C12 C11 H11 120.5
C10 C11 H11 120.5
F2 C14 C13 117.8(3)
F2 C14 C15 117.9(3)
C13 C14 C15 124.3(4)
F6 C39 F5 106.9(3)
F6 C39 F7 107.1(3)
F5 C39 F7 106.6(3)
F6 C39 S1 112.8(3)
F5 C39 S1 111.8(3)
F7 C39 S1 111.3(3)
C14 C13 C12 115.4(4)
C14 C13 H13 122.3
C12 C13 H13 122.3
C29 C28 C27 115.6(3)
C29 C28 H28 122.2
C27 C28 H28 122.2
F9 C40 F8 107.0(4)
F9 C40 F10 107.3(3)
F8 C40 F10 107.3(4)
F9 C40 S2 112.3(3)
F8 C40 S2 111.5(3)
F10 C40 S2 111.2(3)
F1 C12 C11 118.8(3)
F1 C12 C13 117.6(3)
C11 C12 C13 123.6(4)
F3 C27 C28 118.0(3)
F3 C27 C26 117.9(3)
C28 C27 C26 124.1(4)
N3 C4 C3 110.2(3)
N3 C4 H4A 109.6
C3 C4 H4A 109.6
N3 C4 H4B 109.6
C3 C4 H4B 109.6
H4A C4 H4B 108.1
C33 C34 C35 121.3(4)
C33 C34 H34 119.3
C35 C34 H34 119.3
N5 C42 C41 179.5(5)
C42 C41 H41A 109.5
C42 C41 H41B 109.5
H41A C41 H41B 109.5
C42 C41 H41C 109.5
H41A C41 H41C 109.5
H41B C41 H41C 109.5
N6 C44 C43 179.7(5)
C44 C43 H43A 109.5
C44 C43 H43B 109.5
H43A C43 H43B 109.5
C44 C43 H43C 109.5
H43A C43 H43C 109.5
H43B C43 H43C 109.5
N3 Cu1 N2 86.16(11)
N3 Cu1 N4 86.69(11)
N2 Cu1 N4 150.08(11)
N3 Cu1 N1 150.93(12)
N2 Cu1 N1 86.72(11)
N4 Cu1 N1 85.58(12)
N3 Cu1 N5 104.11(11)
N2 Cu1 N5 106.10(11)
N4 Cu1 N5 103.82(11)
N1 Cu1 N5 104.95(11)
C3 N2 C2 110.7(3)
C3 N2 C16 111.8(3)
C2 N2 C16 112.5(3)
C3 N2 Cu1 100.56(19)
C2 N2 Cu1 107.3(2)
C16 N2 Cu1 113.3(2)
C1 N1 C8 110.1(3)
C1 N1 C9 113.6(3)
C8 N1 C9 110.9(3)
C1 N1 Cu1 101.7(2)
C8 N1 Cu1 107.4(2)
C9 N1 Cu1 112.7(2)
C7 N4 C6 110.7(3)
C7 N4 C31 112.5(3)
C6 N4 C31 111.9(3)
C7 N4 Cu1 101.5(2)
C6 N4 Cu1 107.1(2)
C31 N4 Cu1 112.6(2)
C5 N3 C4 109.1(3)
C5 N3 C24 113.4(3)
C4 N3 C24 111.3(3)
C5 N3 Cu1 101.1(2)
C4 N3 Cu1 107.1(2)
C24 N3 Cu1 114.3(2)
C42 N5 Cu1 169.5(3)
O3 S1 O2 115.0(2)
O3 S1 O1 114.73(18)
O2 S1 O1 114.72(18)
O3 S1 C39 104.03(19)
O2 S1 C39 102.90(19)
O1 S1 C39 103.21(17)
O4 S2 O5 115.7(2)
O4 S2 O6 114.2(3)
O5 S2 O6 114.9(3)
O4 S2 C40 103.4(2)
O5 S2 C40 103.7(2)
O6 S2 C40 102.5(2)

loop_
_geom_bond_atom_site_label_1
_geom_bond_atom_site_label_2
_geom_bond_distance
C3 N2 1.484(4)
C3 C4 1.512(5)
C3 H3A 0.9900
C3 H3B 0.9900
C16 N2 1.504(4)
C16 C17 1.514(4)
C16 H16A 0.9900
C16 H16B 0.9900
C17 C18 1.397(5)
C17 C22 1.400(5)
C18 C19 1.395(5)
C18 H18 0.9500
C8 N1 1.499(4)
C8 C7 1.519(5)
C8 H8A 0.9900
C8 H8B 0.9900
C1 N1 1.479(4)
C1 C2 1.513(5)
C1 H1A 0.9900
C1 H1B 0.9900
C19 C20 1.390(5)
C19 H19 0.9500
C31 N4 1.508(4)
C31 C32 1.514(5)
C31 H31A 0.9900
C31 H31B 0.9900
C21 C22 1.394(5)
C21 C20 1.394(5)
C21 H21 0.9500
C2 N2 1.502(4)
C2 H2A 0.9900
C2 H2B 0.9900
C32 C37 1.396(5)
C32 C33 1.398(5)
C22 H22 0.9500
C24 N3 1.506(4)
C24 C25 1.514(4)
C24 H24A 0.9900
C24 H24B 0.9900
C25 C30 1.398(5)
C25 C26 1.399(5)
C30 C29 1.382(5)
C30 H30 0.9500
C26 C27 1.386(5)
C26 H26 0.9500
C6 N4 1.502(4)
C6 C5 1.504(5)
C6 H6A 0.9900
C6 H6B 0.9900
C33 C34 1.391(5)
C33 H33 0.9500
C37 C36 1.395(5)
C37 H37 0.9500
C9 N1 1.512(4)
C9 C10 1.512(5)
C9 H9A 0.9900
C9 H9B 0.9900
C23 C20 1.513(5)
C23 H23A 0.9800
C23 H23B 0.9800
C23 H23C 0.9800
C7 N4 1.477(4)
C7 H7A 0.9900
C7 H7B 0.9900
C5 N3 1.499(4)
C5 H5A 0.9900
C5 H5B 0.9900
C10 C15 1.391(5)
C10 C11 1.393(5)
C15 C14 1.392(5)
C15 H15 0.9500
C36 C35 1.391(5)
C36 H36 0.9500
C35 C34 1.392(5)
C35 C38 1.506(5)
C29 F4 1.351(4)
C29 C28 1.379(6)
C38 H38A 0.9800
C38 H38B 0.9800
C38 H38C 0.9800
C11 C12 1.374(5)
C11 H11 0.9500
C14 F2 1.354(4)
C14 C13 1.376(6)
C39 F6 1.329(4)
C39 F5 1.338(4)
C39 F7 1.342(4)
C39 S1 1.815(4)
C13 C12 1.381(6)
C13 H13 0.9500
C28 C27 1.380(6)
C28 H28 0.9500
C40 F9 1.332(5)
C40 F8 1.332(5)
C40 F10 1.334(5)
C40 S2 1.814(5)
C12 F1 1.363(4)
C27 F3 1.366(4)
C4 N3 1.499(4)
C4 H4A 0.9900
C4 H4B 0.9900
C34 H34 0.9500
C42 N5 1.134(5)
C42 C41 1.461(5)
C41 H41A 0.9800
C41 H41B 0.9800
C41 H41C 0.9800
C44 N6 1.146(5)
C44 C43 1.447(6)
C43 H43A 0.9800
C43 H43B 0.9800
C43 H43C 0.9800
Cu1 N3 2.048(3)
Cu1 N2 2.051(3)
Cu1 N4 2.053(3)
Cu1 N1 2.060(3)
Cu1 N5 2.095(3)
O1 S1 1.446(3)
O2 S1 1.438(3)
O3 S1 1.438(3)
O4 S2 1.425(3)
O5 S2 1.426(4)
O6 S2 1.435(4)
